data_1556786
loop_
_publ_author_name
'Aaker\"oy, Christer B'
'Spartz, Christine L.'
'Dembowski, Sean'
'Dwyre, Savannah'
'Desper, John'

_publ_section_title
;
 A systematic structural study of halogen bonding versus hydrogen bonding
 within competitive supramolecular systems.
;
_journal_issue 'Pt 5'
_journal_name_full IUCrJ
_journal_page_first 498
_journal_page_last 510
_journal_paper_doi 10.1107/S2052252515010854
_journal_volume 2
_journal_year 2015
_chemical_formula_moiety
;
(C7 H F4 I O2) (C12 H9 N O)2
;
_chemical_formula_sum 'C31 H19 F4 I N2 O4'
_chemical_formula_weight 686.38
_chemical_name_systematic
;
SD---A-1--4 4-I---F4-PhCOOH, 4-benzoylpyridine
;
_space_group_IT_number 5
_space_group_name_Hall 'C 2y'
_space_group_name_H-M_alt 'C 1 2 1'
_symmetry_cell_setting monoclinic
_symmetry_space_group_name_H-M 'C 1 2 1'
_atom_sites_solution_hydrogens geom
_atom_sites_solution_primary direct
_atom_sites_solution_secondary difmap
_audit_creation_method SHELXL-97
_cell_angle_alpha 90.00
_cell_angle_beta 107.453(3)
_cell_angle_gamma 90.00
_cell_formula_units_Z 4
_cell_length_a 25.216(2)
_cell_length_b 6.0746(5)
_cell_length_c 19.0419(16)
_cell_measurement_reflns_used 9991
_cell_measurement_temperature 120(2)
_cell_measurement_theta_max 32.60
_cell_measurement_theta_min 2.24
_cell_volume 2782.5(4)
_computing_cell_refinement 'Bruker SAINT'
_computing_data_collection 'Bruker APEX2'
_computing_data_reduction 'Bruker SAINT'
_computing_molecular_graphics 'Bruker SHELXTL'
_computing_publication_material 'Bruker SHELXTL'
_computing_structure_refinement 'SHELXL-97 (Sheldrick, 2008)'
_computing_structure_solution 'SHELXS-97 (Sheldrick, 2008)'
_diffrn_ambient_temperature 120(2)
_diffrn_measured_fraction_theta_full 0.957
_diffrn_measured_fraction_theta_max 0.957
_diffrn_measurement_device_type 'Bruker APEX-II CCD'
_diffrn_measurement_method '\f and \w scans'
_diffrn_radiation_monochromator graphite
_diffrn_radiation_source 'fine-focus sealed tube'
_diffrn_radiation_type MoK\a
_diffrn_radiation_wavelength 0.71073
_diffrn_reflns_av_R_equivalents 0.0291
_diffrn_reflns_av_sigmaI/netI 0.0388
_diffrn_reflns_limit_h_max 37
_diffrn_reflns_limit_h_min -28
_diffrn_reflns_limit_k_max 9
_diffrn_reflns_limit_k_min -8
_diffrn_reflns_limit_l_max 28
_diffrn_reflns_limit_l_min -28
_diffrn_reflns_number 20908
_diffrn_reflns_theta_full 32.57
_diffrn_reflns_theta_max 32.57
_diffrn_reflns_theta_min 1.12
_exptl_absorpt_coefficient_mu 1.218
_exptl_absorpt_correction_T_max 0.7754
_exptl_absorpt_correction_T_min 0.6822
_exptl_absorpt_correction_type multi-scan
_exptl_absorpt_process_details TWINABS
_exptl_crystal_colour colourless
_exptl_crystal_density_diffrn 1.638
_exptl_crystal_density_method 'not measured'
_exptl_crystal_description prism
_exptl_crystal_F_000 1360
_exptl_crystal_size_max 0.34
_exptl_crystal_size_mid 0.28
_exptl_crystal_size_min 0.22
_refine_diff_density_max 0.998
_refine_diff_density_min -2.484
_refine_diff_density_rms 0.161
_refine_ls_extinction_method none
_refine_ls_goodness_of_fit_ref 1.198
_refine_ls_hydrogen_treatment constr
_refine_ls_matrix_type full
_refine_ls_number_parameters 221
_refine_ls_number_reflns 8074
_refine_ls_number_restraints 45
_refine_ls_restrained_S_all 1.199
_refine_ls_R_factor_all 0.0900
_refine_ls_R_factor_gt 0.0832
_refine_ls_shift/su_max 0.000
_refine_ls_shift/su_mean 0.000
_refine_ls_structure_factor_coef Fsqd
_refine_ls_weighting_details 'calc w=1/[\s^2^(Fo^2^)+(0.0600P)^2^+40.0000P] where P=(Fo^2^+2Fc^2^)/3'
_refine_ls_weighting_scheme calc
_refine_ls_wR_factor_gt 0.2130
_refine_ls_wR_factor_ref 0.2173
_reflns_number_gt 7262
_reflns_number_total 8074
_reflns_threshold_expression >2sigma(I)
_cod_data_source_file lc5065.cif
_cod_data_source_block IF4CO4
_cod_depositor_comments
;
The following automatic conversions were performed:

data item '_symmetry_cell_setting' value 'Monoclinic' was changed to
'monoclinic' in accordance with the
/home/saulius/struct/COD-crude-data/automatic-downloads/DataCite-retrospective/IUCr/depositions/lib/dictionaries/cif_core.dic
dictionary named 'cif_core.dic' version 2.4.2 last updated on
2011-04-26.

Automatic conversion script
Id: cif_fix_values 7556 2019-12-06 15:28:31Z antanas 
;
_cod_original_sg_symbol_H-M C2
_cod_database_code 1556786
_publcif_datablock.id {ef47de1f-c7a7-4378-9ca7-85ad217c0dbb}

loop_
_symmetry_equiv_pos_as_xyz
'x, y, z'
'-x, y, -z'
'x+1/2, y+1/2, z'
'-x+1/2, y+1/2, -z'

loop_
_atom_site_label
_atom_site_type_symbol
_atom_site_fract_x
_atom_site_fract_y
_atom_site_fract_z
_atom_site_U_iso_or_equiv
_atom_site_adp_type
_atom_site_occupancy
_atom_site_symmetry_multiplicity
_atom_site_calc_flag
_atom_site_refinement_flags
_atom_site_disorder_assembly
_atom_site_disorder_group
I1 I 0.59562(5) 0.2770(4) 0.40541(5) 0.02201(14) Uani 0.4641(14) 1 d PD A 1
C31A C 0.4643(4) 0.5518(15) 0.1783(5) 0.0181(17) Uiso 0.4641(14) 1 d PD A 1
C32A C 0.4558(4) 0.3530(14) 0.2060(5) 0.0165(17) Uiso 0.4641(14) 1 d PD A 1
C33A C 0.4926(5) 0.2706(17) 0.2714(6) 0.0144(17) Uiso 0.4641(14) 1 d PD A 1
C34A C 0.5396(4) 0.3967(16) 0.3088(5) 0.0170(18) Uiso 0.4641(14) 1 d PD A 1
C35A C 0.5458(4) 0.5959(16) 0.2785(6) 0.0149(18) Uiso 0.4641(14) 1 d PD A 1
C36A C 0.5107(4) 0.6721(19) 0.2164(6) 0.025(2) Uiso 0.4641(14) 1 d PD A 1
F32A F 0.4112(4) 0.2308(16) 0.1719(5) 0.0190(12) Uiso 0.4641(14) 1 d PD A 1
F33A F 0.4792(5) 0.0734(18) 0.2971(6) 0.0272(15) Uiso 0.4641(14) 1 d PD A 1
F35A F 0.5879(4) 0.7332(18) 0.3140(5) 0.0199(13) Uiso 0.4641(14) 1 d PD A 1
F36A F 0.5164(5) 0.8619(19) 0.1882(7) 0.0242(14) Uiso 0.4641(14) 1 d PD A 1
C37A C 0.4260(4) 0.6389(13) 0.1083(5) 0.02201(14) Uani 0.4641(14) 1 d PD A 1
O31A O 0.3748(4) 0.6668(19) 0.1055(6) 0.026(2) Uiso 0.4641(14) 1 d PD A 1
H31A H 0.3558 0.6930 0.0619 0.031 Uiso 0.4641(14) 1 calc PR A 1
O32A O 0.4453(5) 0.681(2) 0.0547(6) 0.041(4) Uiso 0.4641(14) 1 d PD A 1
I2 I 0.40382(4) 0.6333(4) 0.09502(4) 0.02201(14) Uani 0.5359(14) 1 d PD A 2
C31B C 0.5366(4) 0.3763(17) 0.3242(5) 0.0170(18) Uiso 0.5359(14) 1 d PD A 2
C32B C 0.5440(4) 0.5745(17) 0.2943(5) 0.0149(18) Uiso 0.5359(14) 1 d PD A 2
C33B C 0.5081(5) 0.641(2) 0.2265(6) 0.025(2) Uiso 0.5359(14) 1 d PD A 2
C34B C 0.4631(4) 0.5066(18) 0.1876(5) 0.0181(17) Uiso 0.5359(14) 1 d PD A 2
C35B C 0.4586(5) 0.3087(18) 0.2199(5) 0.0165(17) Uiso 0.5359(14) 1 d PD A 2
C36B C 0.4919(5) 0.2474(18) 0.2859(5) 0.0144(17) Uiso 0.5359(14) 1 d PD A 2
F32B F 0.5840(3) 0.7156(14) 0.3312(4) 0.0199(13) Uiso 0.5359(14) 1 d PD A 2
F33B F 0.5158(5) 0.8477(16) 0.2015(6) 0.0242(14) Uiso 0.5359(14) 1 d PD A 2
F35B F 0.4143(3) 0.1796(14) 0.1865(4) 0.0190(12) Uiso 0.5359(14) 1 d PD A 2
F36B F 0.4841(4) 0.0619(16) 0.3147(5) 0.0272(15) Uiso 0.5359(14) 1 d PD A 2
C37B C 0.5743(5) 0.296(2) 0.3959(6) 0.02201(14) Uani 0.5359(14) 1 d PD A 2
O31B O 0.6274(3) 0.3176(13) 0.4024(4) 0.0112(13) Uiso 0.5359(14) 1 d PD A 2
H31B H 0.6463 0.2451 0.4389 0.013 Uiso 0.5359(14) 1 calc PR A 2
O32B O 0.5547(4) 0.1831(19) 0.4389(5) 0.031(2) Uiso 0.5359(14) 1 d PD A 2
N11_1 N 0.3184(3) 0.8189(16) -0.0181(4) 0.0308(16) Uiso 1 1 d . . .
C12_1 C 0.2691(2) 0.7378(12) -0.0533(3) 0.0116(10) Uiso 1 1 d . . .
H12_1 H 0.2598 0.5959 -0.0396 0.014 Uiso 1 1 calc R . .
C13_1 C 0.2308(3) 0.8461(14) -0.1083(4) 0.0181(13) Uiso 1 1 d . . .
H13_1 H 0.1956 0.7813 -0.1315 0.022 Uiso 1 1 calc R . .
C14_1 C 0.2444(3) 1.0625(13) -0.1311(4) 0.0160(12) Uiso 1 1 d . . .
C15_1 C 0.2950(3) 1.1214(14) -0.0934(4) 0.0207(13) Uiso 1 1 d . . .
H15_1 H 0.3078 1.2510 -0.1110 0.025 Uiso 1 1 calc R . .
C16_1 C 0.3296(3) 1.0372(16) -0.0380(4) 0.0264(16) Uiso 1 1 d . . .
H16_1 H 0.3618 1.1153 -0.0106 0.032 Uiso 1 1 calc R . .
C17_1 C 0.2008(3) 1.1916(11) -0.1892(3) 0.0123(11) Uiso 1 1 d . . .
O17_1 O 0.21480(19) 1.3916(9) -0.1917(2) 0.0163(8) Uiso 1 1 d . . .
C21_1 C 0.1647(2) 1.0873(12) -0.2531(3) 0.0120(11) Uiso 1 1 d . . .
C22_1 C 0.1668(3) 0.8773(15) -0.2843(4) 0.0200(14) Uiso 1 1 d . . .
H22_1 H 0.1972 0.7865 -0.2592 0.024 Uiso 1 1 calc R . .
C23_1 C 0.1331(3) 0.7959(15) -0.3413(4) 0.0227(14) Uiso 1 1 d . . .
H23_1 H 0.1377 0.6517 -0.3579 0.027 Uiso 1 1 calc R . .
C24_1 C 0.0836(3) 0.9450(14) -0.3829(4) 0.0220(14) Uiso 1 1 d . . .
H24_1 H 0.0568 0.8951 -0.4266 0.026 Uiso 1 1 calc R . .
C25_1 C 0.0791(2) 1.1601(12) -0.3538(3) 0.0148(11) Uiso 1 1 d . . .
H25_1 H 0.0488 1.2534 -0.3775 0.018 Uiso 1 1 calc R . .
C26_1 C 0.1163(3) 1.2253(15) -0.2954(4) 0.0211(14) Uiso 1 1 d . . .
H26_1 H 0.1130 1.3696 -0.2779 0.025 Uiso 1 1 calc R . .
N11_2 N 0.6851(3) 0.0892(12) 0.5165(3) 0.0196(12) Uiso 1 1 d . . .
C12_2 C 0.7388(4) 0.1722(18) 0.5551(5) 0.035(2) Uiso 1 1 d . . .
H12_2 H 0.7514 0.3060 0.5396 0.041 Uiso 1 1 calc R . .
C13_2 C 0.7724(3) 0.0607(14) 0.6141(4) 0.0179(13) Uiso 1 1 d . . .
H13_2 H 0.8069 0.1232 0.6417 0.021 Uiso 1 1 calc R . .
C14_2 C 0.7574(3) -0.1324(13) 0.6330(3) 0.0142(12) Uiso 1 1 d . . .
C15_2 C 0.7056(2) -0.2453(11) 0.5933(3) 0.0114(10) Uiso 1 1 d . . .
H15_2 H 0.6958 -0.3907 0.6029 0.014 Uiso 1 1 calc R . .
C16_2 C 0.6706(3) -0.0943(14) 0.5350(4) 0.0208(14) Uiso 1 1 d . . .
H16_2 H 0.6340 -0.1424 0.5098 0.025 Uiso 1 1 calc R . .
C17_2 C 0.7899(2) -0.2734(11) 0.6943(3) 0.0117(10) Uiso 1 1 d . . .
O17_2 O 0.7955(2) -0.4771(10) 0.6828(3) 0.0249(11) Uiso 1 1 d . . .
C21_2 C 0.8389(3) -0.1773(15) 0.7588(4) 0.0205(14) Uiso 1 1 d . . .
C22_2 C 0.8288(3) 0.0327(14) 0.7789(4) 0.0179(13) Uiso 1 1 d . . .
H22_2 H 0.7983 0.1209 0.7525 0.021 Uiso 1 1 calc R . .
C23_2 C 0.8721(3) 0.1045(15) 0.8475(4) 0.0228(14) Uiso 1 1 d . . .
H23_2 H 0.8679 0.2464 0.8661 0.027 Uiso 1 1 calc R . .
C24_2 C 0.9125(3) -0.0043(16) 0.8819(4) 0.0257(16) Uiso 1 1 d . . .
H24_2 H 0.9379 0.0524 0.9256 0.031 Uiso 1 1 calc R . .
C25_2 C 0.9204(3) -0.2004(13) 0.8575(4) 0.0202(13) Uiso 1 1 d . . .
H25_2 H 0.9525 -0.2815 0.8836 0.024 Uiso 1 1 calc R . .
C26_2 C 0.8813(3) -0.3001(13) 0.7909(4) 0.0171(13) Uiso 1 1 d . . .
H26_2 H 0.8869 -0.4418 0.7733 0.021 Uiso 1 1 calc R . .

loop_
_atom_site_aniso_label
_atom_site_aniso_U_11
_atom_site_aniso_U_22
_atom_site_aniso_U_33
_atom_site_aniso_U_23
_atom_site_aniso_U_13
_atom_site_aniso_U_12
I1 0.0217(3) 0.0243(2) 0.0185(2) 0.00311(16) 0.00375(17) 0.0022(2)
C37A 0.0217(3) 0.0243(2) 0.0185(2) 0.00311(16) 0.00375(17) 0.0022(2)
I2 0.0217(3) 0.0243(2) 0.0185(2) 0.00311(16) 0.00375(17) 0.0022(2)
C37B 0.0217(3) 0.0243(2) 0.0185(2) 0.00311(16) 0.00375(17) 0.0022(2)

loop_
_atom_type_symbol
_atom_type_description
_atom_type_scat_dispersion_real
_atom_type_scat_dispersion_imag
_atom_type_scat_source
C C 0.0033 0.0016 'International Tables Vol C Tables 4.2.6.8 and 6.1.1.4'
H H 0.0000 0.0000 'International Tables Vol C Tables 4.2.6.8 and 6.1.1.4'
N N 0.0061 0.0033 'International Tables Vol C Tables 4.2.6.8 and 6.1.1.4'
O O 0.0106 0.0060 'International Tables Vol C Tables 4.2.6.8 and 6.1.1.4'
F F 0.0171 0.0103 'International Tables Vol C Tables 4.2.6.8 and 6.1.1.4'
I I -0.4742 1.8119 'International Tables Vol C Tables 4.2.6.8 and 6.1.1.4'

loop_
_geom_angle_atom_site_label_1
_geom_angle_atom_site_label_2
_geom_angle_atom_site_label_3
_geom_angle
C32A C31A C36A 118.1(9)
C32A C31A C37A 121.8(8)
C36A C31A C37A 120.0(7)
F32A C32A C31A 120.7(8)
F32A C32A C33A 117.9(8)
C31A C32A C33A 121.4(9)
F33A C33A C32A 117.4(9)
F33A C33A C34A 123.5(9)
C32A C33A C34A 119.1(9)
C35A C34A C33A 116.8(9)
C35A C34A I1 123.2(7)
C33A C34A I1 120.0(7)
C36A C35A F35A 116.1(9)
C36A C35A C34A 123.6(9)
F35A C35A C34A 120.2(9)
F36A C36A C35A 123.4(10)
F36A C36A C31A 115.6(9)
C35A C36A C31A 121.0(10)
O32A C37A O31A 123.8(10)
O32A C37A C31A 119.0(9)
O31A C37A C31A 117.2(8)
C37A O31A H31A 109.5
C32B C31B C36B 117.9(8)
C32B C31B C37B 122.8(9)
C36B C31B C37B 119.3(9)
F32B C32B C31B 121.1(8)
F32B C32B C33B 118.4(8)
C31B C32B C33B 120.4(9)
F33B C33B C32B 117.6(9)
F33B C33B C34B 121.2(9)
C32B C33B C34B 121.1(9)
C35B C34B C33B 115.6(8)
C35B C34B I2 124.5(7)
C33B C34B I2 119.3(7)
C36B C35B F35B 118.5(8)
C36B C35B C34B 123.5(9)
F35B C35B C34B 117.7(8)
F36B C36B C35B 120.5(9)
F36B C36B C31B 118.1(8)
C35B C36B C31B 121.3(9)
O32B C37B O31B 125.1(10)
O32B C37B C31B 120.0(10)
O31B C37B C31B 113.8(8)
C37B O31B H31B 109.5
C12_1 N11_1 C16_1 116.3(8)
N11_1 C12_1 C13_1 123.6(7)
N11_1 C12_1 H12_1 118.2
C13_1 C12_1 H12_1 118.2
C12_1 C13_1 C14_1 119.2(6)
C12_1 C13_1 H13_1 120.4
C14_1 C13_1 H13_1 120.4
C15_1 C14_1 C13_1 111.1(7)
C15_1 C14_1 C17_1 129.0(7)
C13_1 C14_1 C17_1 119.9(6)
C16_1 C15_1 C14_1 131.6(8)
C16_1 C15_1 H15_1 114.2
C14_1 C15_1 H15_1 114.2
C15_1 C16_1 N11_1 117.2(8)
C15_1 C16_1 H16_1 121.4
N11_1 C16_1 H16_1 121.4
O17_1 C17_1 C21_1 120.3(6)
O17_1 C17_1 C14_1 111.9(6)
C21_1 C17_1 C14_1 121.7(6)
C22_1 C21_1 C17_1 131.5(6)
C22_1 C21_1 C26_1 113.9(6)
C17_1 C21_1 C26_1 114.6(6)
C23_1 C22_1 C21_1 127.9(8)
C23_1 C22_1 H22_1 116.0
C21_1 C22_1 H22_1 116.0
C22_1 C23_1 C24_1 116.2(8)
C22_1 C23_1 H23_1 121.9
C24_1 C23_1 H23_1 121.9
C25_1 C24_1 C23_1 118.5(6)
C25_1 C24_1 H24_1 120.8
C23_1 C24_1 H24_1 120.8
C26_1 C25_1 C24_1 119.6(7)
C26_1 C25_1 H25_1 120.2
C24_1 C25_1 H25_1 120.2
C25_1 C26_1 C21_1 123.9(8)
C25_1 C26_1 H26_1 118.1
C21_1 C26_1 H26_1 118.1
C16_2 N11_2 C12_2 118.7(7)
C13_2 C12_2 N11_2 120.5(9)
C13_2 C12_2 H12_2 119.8
N11_2 C12_2 H12_2 119.8
C14_2 C13_2 C12_2 120.6(8)
C14_2 C13_2 H13_2 119.7
C12_2 C13_2 H13_2 119.7
C13_2 C14_2 C15_2 124.0(6)
C13_2 C14_2 C17_2 126.6(6)
C15_2 C14_2 C17_2 109.4(6)
C14_2 C15_2 C16_2 109.3(6)
C14_2 C15_2 H15_2 125.4
C16_2 C15_2 H15_2 125.4
N11_2 C16_2 C15_2 126.3(7)
N11_2 C16_2 H16_2 116.9
C15_2 C16_2 H16_2 116.9
O17_2 C17_2 C14_2 119.4(6)
O17_2 C17_2 C21_2 113.2(6)
C14_2 C17_2 C21_2 121.4(6)
C26_2 C21_2 C22_2 126.6(7)
C26_2 C21_2 C17_2 119.9(7)
C22_2 C21_2 C17_2 113.3(6)
C21_2 C22_2 C23_2 111.5(7)
C21_2 C22_2 H22_2 124.2
C23_2 C22_2 H22_2 124.2
C24_2 C23_2 C22_2 125.5(8)
C24_2 C23_2 H23_2 117.2
C22_2 C23_2 H23_2 117.2
C23_2 C24_2 C25_2 119.3(8)
C23_2 C24_2 H24_2 120.4
C25_2 C24_2 H24_2 120.4
C24_2 C25_2 C26_2 122.7(7)
C24_2 C25_2 H25_2 118.7
C26_2 C25_2 H25_2 118.7
C21_2 C26_2 C25_2 114.3(7)
C21_2 C26_2 H26_2 122.9
C25_2 C26_2 H26_2 122.9

loop_
_geom_bond_atom_site_label_1
_geom_bond_atom_site_label_2
_geom_bond_distance
I1 C34A 2.086(9)
C31A C32A 1.360(11)
C31A C36A 1.386(13)
C31A C37A 1.489(12)
C32A F32A 1.341(11)
C32A C33A 1.403(11)
C33A F33A 1.374(12)
C33A C34A 1.412(13)
C34A C35A 1.370(12)
C35A C36A 1.329(11)
C35A F35A 1.360(11)
C36A F36A 1.298(12)
C37A O32A 1.280(12)
C37A O31A 1.288(12)
O31A H31A 0.8400
I2 C34B 2.087(9)
C31B C32B 1.369(11)
C31B C36B 1.387(13)
C31B C37B 1.493(12)
C32B F32B 1.350(10)
C32B C33B 1.395(11)
C33B F33B 1.379(12)
C33B C34B 1.412(13)
C34B C35B 1.371(11)
C35B C36B 1.338(11)
C35B F35B 1.357(10)
C36B F36B 1.294(11)
C37B O32B 1.274(12)
C37B O31B 1.315(12)
O31B H31B 0.8400
N11_1 C12_1 1.318(10)
N11_1 C16_1 1.431(13)
C12_1 C13_1 1.363(9)
C12_1 H12_1 0.9500
C13_1 C14_1 1.457(11)
C13_1 H13_1 0.9500
C14_1 C15_1 1.313(9)
C14_1 C17_1 1.522(9)
C15_1 C16_1 1.258(10)
C15_1 H15_1 0.9500
C16_1 H16_1 0.9500
C17_1 O17_1 1.270(8)
C17_1 C21_1 1.431(8)
C21_1 C22_1 1.414(11)
C21_1 C26_1 1.500(10)
C22_1 C23_1 1.263(10)
C22_1 H22_1 0.9500
C23_1 C24_1 1.553(11)
C23_1 H23_1 0.9500
C24_1 C25_1 1.437(11)
C24_1 H24_1 0.9500
C25_1 C26_1 1.283(9)
C25_1 H25_1 0.9500
C26_1 H26_1 0.9500
N11_2 C16_2 1.257(11)
N11_2 C12_2 1.425(11)
C12_2 C13_2 1.367(11)
C12_2 H12_2 0.9500
C13_2 C14_2 1.316(11)
C13_2 H13_2 0.9500
C14_2 C15_2 1.468(9)
C14_2 C17_2 1.480(9)
C15_2 C16_2 1.505(9)
C15_2 H15_2 0.9500
C16_2 H16_2 0.9500
C17_2 O17_2 1.272(8)
C17_2 C21_2 1.570(10)
C21_2 C26_2 1.297(10)
C21_2 C22_2 1.377(11)
C22_2 C23_2 1.494(10)
C22_2 H22_2 0.9500
C23_2 C24_2 1.227(11)
C23_2 H23_2 0.9500
C24_2 C25_2 1.315(12)
C24_2 H24_2 0.9500
C25_2 C26_2 1.482(9)
C25_2 H25_2 0.9500
C26_2 H26_2 0.9500

loop_
_geom_hbond_atom_site_label_D
_geom_hbond_atom_site_label_H
_geom_hbond_atom_site_label_A
_geom_hbond_distance_DH
_geom_hbond_distance_HA
_geom_hbond_distance_DA
_geom_hbond_angle_DHA
O31A H31A N11_1 0.84 1.71 2.531(13) 164.2
O31B H31B N11_2 0.84 1.78 2.620(10) 178.8

loop_
_geom_torsion_atom_site_label_1
_geom_torsion_atom_site_label_2
_geom_torsion_atom_site_label_3
_geom_torsion_atom_site_label_4
_geom_torsion
C36A C31A C32A F32A 179.1(12)
C37A C31A C32A F32A -2.1(12)
C36A C31A C32A C33A 0.2(6)
C37A C31A C32A C33A 178.9(5)
F32A C32A C33A F33A -2.1(11)
C31A C32A C33A F33A 176.9(12)
F32A C32A C33A C34A -179.4(12)
C31A C32A C33A C34A -0.4(8)
F33A C33A C34A C35A -176.4(13)
C32A C33A C34A C35A 0.7(11)
F33A C33A C34A I1 3.8(15)
C32A C33A C34A I1 -179.2(5)
C33A C34A C35A C36A -0.8(12)
I1 C34A C35A C36A 179.0(6)
C33A C34A C35A F35A 175.6(12)
I1 C34A C35A F35A -4.6(14)
F35A C35A C36A F36A 2.8(15)
C34A C35A C36A F36A 179.3(14)
F35A C35A C36A C31A -175.9(11)
C34A C35A C36A C31A 0.6(12)
C32A C31A C36A F36A -179.1(13)
C37A C31A C36A F36A 2.2(14)
C32A C31A C36A C35A -0.3(9)
C37A C31A C36A C35A -179.0(7)
C32A C31A C37A O32A -119.9(10)
C36A C31A C37A O32A 58.8(11)
C32A C31A C37A O31A 59.8(9)
C36A C31A C37A O31A -121.5(10)
C36B C31B C32B F32B 174.9(12)
C37B C31B C32B F32B -4.9(19)
C36B C31B C32B C33B -1.3(18)
C37B C31B C32B C33B 178.9(13)
F32B C32B C33B F33B -0.1(19)
C31B C32B C33B F33B 176.1(14)
F32B C32B C33B C34B -175.6(13)
C31B C32B C33B C34B 1(2)
F33B C33B C34B C35B -177.0(15)
C32B C33B C34B C35B -1.7(19)
F33B C33B C34B I2 -5(2)
C32B C33B C34B I2 170.6(10)
C33B C34B C35B C36B 3.7(18)
I2 C34B C35B C36B -168.1(10)
C33B C34B C35B F35B 176.5(13)
I2 C34B C35B F35B 4.7(18)
F35B C35B C36B F36B 4.5(19)
C34B C35B C36B F36B 177.2(14)
F35B C35B C36B C31B -177.4(13)
C34B C35B C36B C31B -4.6(19)
C32B C31B C36B F36B -178.6(13)
C37B C31B C36B F36B 1.2(19)
C32B C31B C36B C35B 3.2(18)
C37B C31B C36B C35B -177.0(12)
C32B C31B C37B O32B 145.0(14)
C36B C31B C37B O32B -35(2)
C32B C31B C37B O31B -46.3(18)
C36B C31B C37B O31B 133.9(13)
C16_1 N11_1 C12_1 C13_1 2.9(11)
N11_1 C12_1 C13_1 C14_1 1.0(10)
C12_1 C13_1 C14_1 C15_1 1.0(9)
C12_1 C13_1 C14_1 C17_1 -176.3(6)
C13_1 C14_1 C15_1 C16_1 -8.8(12)
C17_1 C14_1 C15_1 C16_1 168.2(8)
C14_1 C15_1 C16_1 N11_1 13.2(13)
C12_1 N11_1 C16_1 C15_1 -9.0(11)
C15_1 C14_1 C17_1 O17_1 -10.4(10)
C13_1 C14_1 C17_1 O17_1 166.3(6)
C15_1 C14_1 C17_1 C21_1 142.1(7)
C13_1 C14_1 C17_1 C21_1 -41.2(9)
O17_1 C17_1 C21_1 C22_1 136.2(7)
C14_1 C17_1 C21_1 C22_1 -14.1(10)
O17_1 C17_1 C21_1 C26_1 -43.0(8)
C14_1 C17_1 C21_1 C26_1 166.8(6)
C17_1 C21_1 C22_1 C23_1 179.9(8)
C26_1 C21_1 C22_1 C23_1 -0.9(11)
C21_1 C22_1 C23_1 C24_1 0.6(12)
C22_1 C23_1 C24_1 C25_1 -0.7(10)
C23_1 C24_1 C25_1 C26_1 1.3(10)
C24_1 C25_1 C26_1 C21_1 -1.6(11)
C22_1 C21_1 C26_1 C25_1 1.4(10)
C17_1 C21_1 C26_1 C25_1 -179.3(7)
C16_2 N11_2 C12_2 C13_2 -4.1(12)
N11_2 C12_2 C13_2 C14_2 4.8(12)
C12_2 C13_2 C14_2 C15_2 1.3(11)
C12_2 C13_2 C14_2 C17_2 178.6(7)
C13_2 C14_2 C15_2 C16_2 -6.9(9)
C17_2 C14_2 C15_2 C16_2 175.4(5)
C12_2 N11_2 C16_2 C15_2 -2.7(11)
C14_2 C15_2 C16_2 N11_2 7.7(9)
C13_2 C14_2 C17_2 O17_2 -132.4(7)
C15_2 C14_2 C17_2 O17_2 45.3(8)
C13_2 C14_2 C17_2 C21_2 18.6(10)
C15_2 C14_2 C17_2 C21_2 -163.8(6)
O17_2 C17_2 C21_2 C26_2 4.6(9)
C14_2 C17_2 C21_2 C26_2 -147.9(7)
O17_2 C17_2 C21_2 C22_2 -170.5(6)
C14_2 C17_2 C21_2 C22_2 36.9(8)
C26_2 C21_2 C22_2 C23_2 -3.6(11)
C17_2 C21_2 C22_2 C23_2 171.2(6)
C21_2 C22_2 C23_2 C24_2 1.6(11)
C22_2 C23_2 C24_2 C25_2 1.0(12)
C23_2 C24_2 C25_2 C26_2 -2.0(12)
C22_2 C21_2 C26_2 C25_2 2.9(11)
C17_2 C21_2 C26_2 C25_2 -171.6(6)
C24_2 C25_2 C26_2 C21_2 0.1(10)
